data_4322580
loop_
_publ_author_name
'Arnold L. Rheingold'
'Brian S. Haggerty'
'Louise M. Liable-Sands'
'Swiatoslaw Trofimenko'

_publ_contact_author
;
     Dr. S. Trofimenko
     Department of Chemistry and Biochemistry
     Center for Catalytic Science and Technology
     University of Delaware, Newark, DE 19716
     USA
;
_publ_contact_author_email trofimen@udel.edu
_publ_contact_author_fax '+302 831 6335'
_publ_contact_author_phone '+302 831 0716'
_publ_section_title
;
 N,O-Polydentate Scorpionate Ligands
;
_journal_name_full 'Inorganic Chemistry'
_journal_page_first 6306
_journal_page_last 6308
_journal_paper_doi 10.1021/ic990881e
_journal_volume 38
_journal_year 1999
_chemical_formula_sum 'C44 H48 B2 N8 Ni O8'
_chemical_formula_weight 897.23
_chemical_name_systematic
; 
 ? 
;
_space_group_IT_number 15
_symmetry_cell_setting monoclinic
_symmetry_space_group_name_Hall '-C 2yc'
_symmetry_space_group_name_H-M 'C 1 2/c 1'
_atom_sites_solution_hydrogens geom
_atom_sites_solution_primary direct
_atom_sites_solution_secondary difmap
_audit_creation_method SHELXL
_cell_angle_alpha 90.00
_cell_angle_beta 92.0350(10)
_cell_angle_gamma 90.00
_cell_formula_units_Z 4
_cell_length_a 19.0070(4)
_cell_length_b 8.7536(2)
_cell_length_c 25.3958(5)
_cell_measurement_reflns_used 5288
_cell_measurement_temperature 223(2)
_cell_measurement_theta_max 25.0
_cell_measurement_theta_min 2.0
_cell_volume 4222.68(16)
_computing_cell_refinement SMART
_computing_data_collection 'Siemens P4/CCD'
_computing_data_reduction SAINT
_computing_molecular_graphics XP
_computing_publication_material XCIF
_computing_structure_refinement 'SHELXL-5.03 (Sheldrick, 1994)'
_computing_structure_solution 'SHELXS-5.03 (Sheldrick, 1994)'
_diffrn_ambient_temperature 223(2)
_diffrn_measurement_device 'Siemens P4/CCD'
_diffrn_measurement_method phi,omega
_diffrn_radiation_monochromator graphite
_diffrn_radiation_source 'fine-focus sealed tube'
_diffrn_radiation_type MoK\a
_diffrn_radiation_wavelength 0.71073
_diffrn_reflns_av_R_equivalents 0.0163
_diffrn_reflns_av_sigmaI/netI 0.0301
_diffrn_reflns_limit_h_max 25
_diffrn_reflns_limit_h_min -23
_diffrn_reflns_limit_k_max 11
_diffrn_reflns_limit_k_min -10
_diffrn_reflns_limit_l_max 28
_diffrn_reflns_limit_l_min -33
_diffrn_reflns_number 6896
_diffrn_reflns_theta_max 28.33
_diffrn_reflns_theta_min 1.60
_exptl_absorpt_coefficient_mu 0.524
_exptl_crystal_colour 'pale green'
_exptl_crystal_density_diffrn 1.411
_exptl_crystal_description block
_exptl_crystal_F_000 1880
_exptl_crystal_size_max 0.40
_exptl_crystal_size_mid 0.35
_exptl_crystal_size_min 0.25
_refine_diff_density_max 0.299
_refine_diff_density_min -0.310
_refine_diff_density_rms 0.054
_refine_ls_extinction_method none
_refine_ls_goodness_of_fit_all 1.896
_refine_ls_goodness_of_fit_obs 1.961
_refine_ls_hydrogen_treatment mixed
_refine_ls_matrix_type full
_refine_ls_number_parameters 293
_refine_ls_number_reflns 4227
_refine_ls_number_restraints 0
_refine_ls_restrained_S_all 2.436
_refine_ls_restrained_S_obs 1.961
_refine_ls_R_factor_all 0.0477
_refine_ls_R_factor_obs 0.0371
_refine_ls_shift/esd_max -0.009
_refine_ls_shift/esd_mean 0.001
_refine_ls_structure_factor_coef Fsqd
_refine_ls_weighting_details 'w=1/[\s^2^(Fo^2^)+(0.0300P)^2^+0.0000P] where P=(Fo^2^+2Fc^2^)/3'
_refine_ls_weighting_scheme calc
_refine_ls_wR_factor_all 0.1374
_refine_ls_wR_factor_obs 0.1031
_reflns_number_observed 3711
_reflns_number_total 4234
_reflns_observed_criterion >2sigma(I)
_cod_data_source_file ic990881e.cif
_cod_data_source_block trof34
_cod_depositor_comments
;
The following automatic conversions were performed:

'_refine_ls_weighting_scheme' value 'calc
w=1/[\s^2^(Fo^2^)+(0.0300P)^2^+0.0000P] where P=(Fo^2^+2Fc^2^)/3' was
changed to 'calc'. New tag '_refine_ls_weighting_details' was
created. The value of the new tag was set to
'w=1/[\s^2^(Fo^2^)+(0.0300P)^2^+0.0000P] where P=(Fo^2^+2Fc^2^)/3'.

Automatic conversion script
Id: cif_fix_values 3143 2015-03-26 13:38:13Z robertas 
;
_cod_original_cell_volume 4222.7(2)
_cod_database_code 4322580

loop_
_symmetry_equiv_pos_as_xyz
'x, y, z'
'-x, y, -z+1/2'
'x+1/2, y+1/2, z'
'-x+1/2, y+1/2, -z+1/2'
'-x, -y, -z'
'x, -y, z-1/2'
'-x+1/2, -y+1/2, -z'
'x+1/2, -y+1/2, z-1/2'

loop_
_atom_site_aniso_label
_atom_site_aniso_U_11
_atom_site_aniso_U_22
_atom_site_aniso_U_33
_atom_site_aniso_U_23
_atom_site_aniso_U_13
_atom_site_aniso_U_12
Ni 0.0194(2) 0.0238(2) 0.0285(2) 0.000 -0.00383(11) 0.000
O20 0.0627(10) 0.0763(15) 0.0366(8) -0.0148(8) 0.0184(7) -0.0377(10)
O21 0.0481(9) 0.0616(13) 0.0410(9) -0.0075(8) 0.0001(7) -0.0241(8)
O40 0.0307(7) 0.0271(9) 0.0300(7) 0.0045(6) -0.0041(5) 0.0074(5)
O41 0.0421(9) 0.0766(15) 0.0461(9) 0.0080(9) 0.0094(7) 0.0235(8)
N11 0.0196(7) 0.0271(10) 0.0310(8) 0.0012(6) -0.0005(5) -0.0005(6)
N12 0.0194(7) 0.0298(11) 0.0374(9) 0.0037(7) 0.0009(6) 0.0023(6)
N31 0.0200(7) 0.0257(10) 0.0359(8) 0.0013(7) -0.0054(6) 0.0019(6)
N32 0.0204(7) 0.0330(11) 0.0390(9) -0.0002(7) -0.0087(6) 0.0025(6)
C11 0.0272(9) 0.0359(14) 0.0451(11) 0.0046(9) 0.0059(8) 0.0067(8)
C12 0.0420(11) 0.0319(14) 0.0403(11) -0.0013(9) 0.0096(8) 0.0076(9)
C13 0.0306(9) 0.0262(12) 0.0277(9) 0.0010(8) 0.0032(7) -0.0012(7)
C14 0.0458(12) 0.0362(15) 0.0325(10) -0.0021(9) 0.0089(8) -0.0144(9)
C15 0.0530(13) 0.050(2) 0.0291(10) -0.0066(10) 0.0044(9) -0.0194(11)
C16 0.0396(11) 0.0347(14) 0.0356(10) -0.0012(9) 0.0006(8) -0.0102(9)
C17 0.0322(10) 0.0352(14) 0.0362(10) 0.0008(9) 0.0037(7) -0.0030(8)
C18 0.0349(10) 0.0298(13) 0.0296(9) -0.0025(8) 0.0034(7) 0.0013(8)
C19 0.0359(10) 0.0245(12) 0.0299(9) -0.0015(8) 0.0007(7) -0.0019(8)
C20 0.0562(15) 0.082(2) 0.0538(15) -0.0128(15) 0.0230(12) -0.0107(15)
C21 0.0425(12) 0.051(2) 0.061(2) -0.0050(12) 0.0052(10) -0.0180(11)
C31 0.0296(10) 0.050(2) 0.0443(12) -0.0005(10) -0.0145(8) 0.0056(9)
C32 0.0368(11) 0.058(2) 0.0361(11) -0.0031(10) -0.0138(8) 0.0076(10)
C33 0.0301(9) 0.0287(13) 0.0311(9) -0.0005(8) -0.0072(7) 0.0022(8)
C34 0.0322(9) 0.0208(11) 0.0290(9) -0.0004(7) -0.0036(7) 0.0008(7)
C35 0.0326(10) 0.0372(14) 0.0341(10) 0.0044(9) -0.0045(8) 0.0072(9)
C36 0.0335(10) 0.041(2) 0.0393(11) -0.0002(10) 0.0022(8) 0.0067(9)
C37 0.0456(12) 0.049(2) 0.0324(10) 0.0041(10) 0.0013(8) 0.0109(10)
C38 0.0404(11) 0.047(2) 0.0345(11) 0.0041(10) -0.0058(8) 0.0121(10)
C39 0.0312(9) 0.0288(12) 0.0311(9) -0.0007(8) -0.0069(7) 0.0042(8)
C40 0.0430(11) 0.0273(13) 0.0350(10) 0.0060(9) -0.0046(8) 0.0091(8)
C41 0.0492(14) 0.097(3) 0.0459(14) -0.0045(14) 0.0126(11) 0.0171(15)
B1 0.0208(9) 0.039(2) 0.0425(12) 0.0015(11) -0.0043(8) -0.0020(9)

loop_
_atom_site_label
_atom_site_type_symbol
_atom_site_fract_x
_atom_site_fract_y
_atom_site_fract_z
_atom_site_U_iso_or_equiv
_atom_site_thermal_displace_type
_atom_site_occupancy
_atom_site_calc_flag
_atom_site_refinement_flags
_atom_site_disorder_group
Ni Ni 0.0000 0.76786(4) 0.2500 0.02399(12) Uani 1 d S .
O20 O 0.04805(9) 0.4595(2) 0.06861(6) 0.0581(5) Uani 1 d . .
O21 O -0.17763(9) 0.2312(2) 0.07761(6) 0.0502(5) Uani 1 d . .
O40 O -0.05495(6) 0.9658(2) 0.28922(5) 0.0294(3) Uani 1 d . .
O41 O -0.21830(8) 1.0591(2) 0.42199(6) 0.0547(5) Uani 1 d . .
N11 N 0.06811(7) 0.6176(2) 0.21268(6) 0.0260(3) Uani 1 d . .
N12 N 0.13789(7) 0.6142(2) 0.22981(6) 0.0289(4) Uani 1 d . .
N31 N 0.06311(7) 0.7989(2) 0.31415(6) 0.0273(4) Uani 1 d . .
N32 N 0.13255(8) 0.7585(2) 0.31635(7) 0.0310(4) Uani 1 d . .
C11 C 0.17177(10) 0.5049(3) 0.20412(8) 0.0360(5) Uani 1 d . .
H11A H 0.21962(10) 0.4799(3) 0.20920(8) 0.043 Uiso 1 calc R .
C12 C 0.12583(11) 0.4357(3) 0.16939(8) 0.0378(5) Uani 1 d . .
H12A H 0.13571(11) 0.3565(3) 0.14577(8) 0.045 Uiso 1 calc R .
C13 C 0.06114(9) 0.5066(2) 0.17612(7) 0.0281(4) Uani 1 d . .
C14 C -0.00858(11) 0.4171(3) 0.09712(8) 0.0380(5) Uani 1 d . .
C15 C -0.06674(12) 0.3440(3) 0.07413(8) 0.0441(6) Uani 1 d . .
H15A H -0.06766(12) 0.3202(3) 0.03802(8) 0.053 Uiso 1 calc R .
C16 C -0.12334(11) 0.3062(3) 0.10429(8) 0.0366(5) Uani 1 d . .
C17 C -0.12314(10) 0.3428(3) 0.15688(8) 0.0345(5) Uani 1 d . .
H17A H -0.16208(10) 0.3200(3) 0.17729(8) 0.041 Uiso 1 calc R .
C18 C -0.06379(10) 0.4147(2) 0.17932(8) 0.0314(4) Uani 1 d . .
H18A H -0.06317(10) 0.4380(2) 0.21547(8) 0.038 Uiso 1 calc R .
C19 C -0.00591(10) 0.4532(2) 0.15068(7) 0.0301(4) Uani 1 d . .
C20 C 0.06822(14) 0.3606(4) 0.02811(11) 0.0636(8) Uani 1 d . .
H20A H 0.10848(14) 0.4032(4) 0.01085(11) 0.095 Uiso 1 calc R .
H20B H 0.02939(14) 0.3487(4) 0.00261(11) 0.095 Uiso 1 calc R .
H20C H 0.08067(14) 0.2617(4) 0.04297(11) 0.095 Uiso 1 calc R .
C21 C -0.23229(12) 0.1715(3) 0.10864(10) 0.0513(6) Uani 1 d . .
H21A H -0.26709(12) 0.1208(3) 0.08588(10) 0.077 Uiso 1 calc R .
H21B H -0.25445(12) 0.2543(3) 0.12727(10) 0.077 Uiso 1 calc R .
H21C H -0.21251(12) 0.0987(3) 0.13387(10) 0.077 Uiso 1 calc R .
C31 C 0.15745(11) 0.7717(3) 0.36617(9) 0.0415(5) Uani 1 d . .
H31A H 0.20384(11) 0.7502(3) 0.37795(9) 0.050 Uiso 1 calc R .
C32 C 0.10476(11) 0.8215(3) 0.39714(9) 0.0439(6) Uani 1 d . .
H32A H 0.10753(11) 0.8410(3) 0.43355(9) 0.053 Uiso 1 calc R .
C33 C 0.04554(9) 0.8371(2) 0.36285(7) 0.0302(4) Uani 1 d . .
C34 C -0.07407(9) 0.9558(2) 0.34107(7) 0.0274(4) Uani 1 d . .
C35 C -0.13721(10) 1.0115(3) 0.35750(8) 0.0348(5) Uani 1 d . .
H35A H -0.16883(10) 1.0579(3) 0.33311(8) 0.042 Uiso 1 calc R .
C36 C -0.15450(10) 0.9994(3) 0.41001(8) 0.0380(5) Uani 1 d . .
C37 C -0.10864(11) 0.9292(3) 0.44620(8) 0.0422(6) Uani 1 d . .
H37A H -0.12028(11) 0.9184(3) 0.48168(8) 0.051 Uiso 1 calc R .
C38 C -0.04529(11) 0.8757(3) 0.42848(8) 0.0407(5) Uani 1 d . .
H38A H -0.01411(11) 0.8281(3) 0.45292(8) 0.049 Uiso 1 calc R .
C39 C -0.02511(10) 0.8880(2) 0.37681(7) 0.0306(4) Uani 1 d . .
C40 C -0.08606(11) 1.0887(2) 0.25830(8) 0.0352(5) Uani 1 d . .
H40A H -0.06882(11) 1.0848(2) 0.22283(8) 0.053 Uiso 1 calc R .
H40B H -0.07335(11) 1.1858(2) 0.27435(8) 0.053 Uiso 1 calc R .
H40C H -0.13688(11) 1.0778(2) 0.25697(8) 0.053 Uiso 1 calc R .
C41 C -0.24234(13) 1.0366(4) 0.47358(10) 0.0637(8) Uani 1 d . .
H41A H -0.28812(13) 1.0841(4) 0.47660(10) 0.096 Uiso 1 calc R .
H41B H -0.20924(13) 1.0822(4) 0.49892(10) 0.096 Uiso 1 calc R .
H41C H -0.24613(13) 0.9280(4) 0.48053(10) 0.096 Uiso 1 calc R .
B1 B 0.17528(11) 0.7320(3) 0.26650(10) 0.0341(5) Uani 1 d . .
H1 H 0.2285(11) 0.6740(28) 0.2808(8) 0.037(6) Uiso 1 d . .
H2 H 0.1829(10) 0.8417(27) 0.2444(8) 0.033(5) Uiso 1 d . .

loop_
_atom_type_symbol
_atom_type_description
_atom_type_scat_dispersion_real
_atom_type_scat_dispersion_imag
_atom_type_scat_source
C C 0.0033 0.0016 'International Tables Vol C Tables 4.2.6.8 and 6.1.1.4'
H H 0.0000 0.0000 'International Tables Vol C Tables 4.2.6.8 and 6.1.1.4'
B B 0.0013 0.0007 'International Tables Vol C Tables 4.2.6.8 and 6.1.1.4'
N N 0.0061 0.0033 'International Tables Vol C Tables 4.2.6.8 and 6.1.1.4'
O O 0.0106 0.0060 'International Tables Vol C Tables 4.2.6.8 and 6.1.1.4'
Ni Ni 0.3393 1.1124 'International Tables Vol C Tables 4.2.6.8 and 6.1.1.4'

loop_
_geom_angle_atom_site_label_1
_geom_angle_atom_site_label_2
_geom_angle_atom_site_label_3
_geom_angle
_geom_angle_site_symmetry_1
_geom_angle_site_symmetry_3
_geom_angle_publ_flag
N31 Ni N31 164.43(10) 2 . ?
N31 Ni N11 95.23(6) 2 2 ?
N31 Ni N11 94.53(6) . 2 ?
N31 Ni N11 94.53(6) 2 . ?
N31 Ni N11 95.23(6) . . ?
N11 Ni N11 102.23(9) 2 . ?
N31 Ni O40 79.14(6) 2 2 ?
N31 Ni O40 88.95(6) . 2 ?
N11 Ni O40 168.03(6) 2 2 ?
N11 Ni O40 88.82(6) . 2 ?
N31 Ni O40 88.95(6) 2 . ?
N31 Ni O40 79.14(5) . . ?
N11 Ni O40 88.82(6) 2 . ?
N11 Ni O40 168.03(6) . . ?
O40 Ni O40 80.58(7) 2 . ?
C14 O20 C20 117.3(2) . . ?
C16 O21 C21 116.7(2) . . ?
C34 O40 C40 116.6(2) . . ?
C34 O40 Ni 120.71(12) . . ?
C40 O40 Ni 121.00(11) . . ?
C36 O41 C41 118.1(2) . . ?
C13 N11 N12 105.75(15) . . ?
C13 N11 Ni 135.83(12) . . ?
N12 N11 Ni 118.20(12) . . ?
C11 N12 N11 109.6(2) . . ?
C11 N12 B1 123.6(2) . . ?
N11 N12 B1 126.2(2) . . ?
C33 N31 N32 107.47(14) . . ?
C33 N31 Ni 128.61(12) . . ?
N32 N31 Ni 123.16(13) . . ?
C31 N32 N31 108.9(2) . . ?
C31 N32 B1 127.4(2) . . ?
N31 N32 B1 122.72(15) . . ?
N12 C11 C12 109.0(2) . . ?
C11 C12 C13 105.7(2) . . ?
N11 C13 C12 109.9(2) . . ?
N11 C13 C19 126.1(2) . . ?
C12 C13 C19 123.7(2) . . ?
O20 C14 C15 122.1(2) . . ?
O20 C14 C19 116.9(2) . . ?
C15 C14 C19 121.0(2) . . ?
C16 C15 C14 120.1(2) . . ?
C17 C16 C15 120.5(2) . . ?
C17 C16 O21 124.4(2) . . ?
C15 C16 O21 115.1(2) . . ?
C16 C17 C18 118.5(2) . . ?
C19 C18 C17 122.8(2) . . ?
C18 C19 C14 117.1(2) . . ?
C18 C19 C13 122.3(2) . . ?
C14 C19 C13 119.8(2) . . ?
N32 C31 C32 109.2(2) . . ?
C31 C32 C33 105.2(2) . . ?
N31 C33 C32 109.2(2) . . ?
N31 C33 C39 124.06(15) . . ?
C32 C33 C39 126.8(2) . . ?
C35 C34 O40 122.0(2) . . ?
C35 C34 C39 121.2(2) . . ?
O40 C34 C39 116.8(2) . . ?
C34 C35 C36 120.2(2) . . ?
O41 C36 C37 124.4(2) . . ?
O41 C36 C35 115.3(2) . . ?
C37 C36 C35 120.4(2) . . ?
C36 C37 C38 117.9(2) . . ?
C37 C38 C39 123.8(2) . . ?
C38 C39 C34 116.4(2) . . ?
C38 C39 C33 119.4(2) . . ?
C34 C39 C33 124.1(2) . . ?
N12 B1 N32 110.5(2) . . ?

loop_
_geom_bond_atom_site_label_1
_geom_bond_atom_site_label_2
_geom_bond_distance
_geom_bond_site_symmetry_2
_geom_bond_publ_flag
Ni N31 2.0071(14) 2 ?
Ni N31 2.0071(14) . ?
Ni N11 2.096(2) 2 ?
Ni N11 2.096(2) . ?
Ni O40 2.2710(14) 2 ?
Ni O40 2.2710(14) . ?
O20 C14 1.370(2) . ?
O20 C20 1.408(3) . ?
O21 C16 1.380(2) . ?
O21 C21 1.425(3) . ?
O40 C34 1.381(2) . ?
O40 C40 1.446(2) . ?
O41 C36 1.365(2) . ?
O41 C41 1.417(3) . ?
N11 C13 1.347(2) . ?
N11 N12 1.381(2) . ?
N12 C11 1.336(3) . ?
N12 B1 1.546(3) . ?
N31 C33 1.335(2) . ?
N31 N32 1.366(2) . ?
N32 C31 1.340(3) . ?
N32 B1 1.546(3) . ?
C11 C12 1.361(3) . ?
C12 C13 1.393(3) . ?
C13 C19 1.484(2) . ?
C14 C15 1.388(3) . ?
C14 C19 1.396(3) . ?
C15 C16 1.383(3) . ?
C16 C17 1.373(3) . ?
C17 C18 1.396(3) . ?
C18 C19 1.382(3) . ?
C31 C32 1.366(3) . ?
C32 C33 1.405(2) . ?
C33 C39 1.470(3) . ?
C34 C35 1.374(3) . ?
C34 C39 1.408(2) . ?
C35 C36 1.389(3) . ?
C36 C37 1.387(3) . ?
C37 C38 1.382(3) . ?
C38 C39 1.384(3) . ?
